data_2001845
loop_
_publ_author_name
'Brooker, S.'
'McKee, V.'

_publ_section_title
;
 Seven-coordinate manganese(II) complexes of
 2,6-bis[1-(2-hydroxyethylimino)ethyl]pyridine
;
_journal_issue 3
_journal_name_full 'Acta Crystallographica Section C'
_journal_page_first 441
_journal_page_last 445
_journal_paper_doi 10.1107/S0108270192007157
_journal_volume 49
_journal_year 1993
_chemical_formula_sum 'C15 H19 Mn N5 O2 S2'
_chemical_formula_weight 420
_symmetry_cell_setting monoclinic
_symmetry_space_group_name_H-M 'I 1 2/a 1'
_cell_angle_alpha 90
_cell_angle_beta 101.46(2)
_cell_angle_gamma 90
_cell_formula_units_Z 4
_cell_length_a 9.902(2)
_cell_length_b 12.581(2)
_cell_length_c 15.203(3)
_cell_volume 1856.2(6)
_diffrn_radiation_type Mo
_diffrn_radiation_wavelength 0.71069
_exptl_absorpt_coefficient_mu 0.917
_exptl_crystal_density_diffrn 1.504
_exptl_crystal_F_000 868
_cod_data_source_file mu0301.cif
_cod_data_source_block mu0301_structure_2_of_3
_cod_original_sg_symbol_H-M 'I 2/a'
_cod_original_formula_sum 'C15 H19 Mn1 N5 O2 S2'
_cod_database_code 2001845

loop_
_atom_site_label
_atom_site_fract_x
_atom_site_fract_y
_atom_site_fract_z
_atom_site_U_iso_or_equiv
Mn .2500 .77110(10) 0 .0370(10)
N(1) .2500 .5886(2) 0 .0320(10)
C(3) .2500 .3702(3) 0 .056(2)
C(4) .1857(3) .4248(2) .0584(2) .0500(10)
C(5) .1877(2) .5351(2) .0567(2) .0350(10)
C(6) .1216(2) .6042(2) .1168(2) .0380(10)
C(7) .0536(4) .5517(3) .1858(2) .0610(10)
N(2) .1289(2) .7034(2) .10390(10) .0380(10)
C(8) .0705(3) .7820(3) .1582(2) .0540(10)
C(9) .0409(3) .8820(2) .1043(3) .0600(10)
O(1) .1576(3) .9102(2) .0683(2) .0900(10)
N(20) .4428(3) .7817(3) .1017(2) .0610(10)
C(21) .5525(3) .8156(2) .1259(2) .0430(10)
S(22) .70730(10) .86110(10) .16010(10) .0580(10)
H(3) .2500 .2939 0 .050
H(4) .1410 .3873 .0997 .050
H(7A) .0621 .4760 .1816 .050
H(7B) -.0421 .5708 .1751 .050
H(7C) .0978 .5749 .2447 .050
H(8A) -.0131 .7546 .1725 .050
H(8B) .1354 .7966 .2127 .050
H(9A) .0196 .9383 .1419 .050
H(9B) -.0361 .8704 .0559 .050
H(1) .1964 .9756 .0522 .050

loop_
_geom_angle_atom_site_label_1
_geom_angle_atom_site_label_2
_geom_angle_atom_site_label_3
_geom_angle
N(1) Mn N(2) 68.50(10)
N(2) Mn O(1) 70.70(10)
N(2) Mn N(20) 92.10(10)
Mn N(1) C(5) 120.20(10)
C(3) C(4) C(5) 118.5(3)
N(1) C(5) C(6) 114.4(2)
C(5) C(6) C(7) 118.6(2)
C(7) C(6) N(2) 125.8(3)
Mn N(2) C(8) 116.5(2)
N(2) C(8) C(9) 108.1(3)
Mn O(1) C(9) 114.4(3)
N(1) Mn O(1) 139.10(10)
N(1) Mn N(20) 93.40(10)
O(1) Mn N(20) 90.20(10)
N(1) C(5) C(4) 121.7(3)
C(4) C(5) C(6) 123.8(2)
C(5) C(6) N(2) 115.5(2)
Mn N(2) C(6) 121.8(3)
C(6) N(2) C(8) 122.1(2)
C(8) C(9) O(1) 109.6(3)
Mn N(20) C(21) 150.5(3)

loop_
_geom_bond_atom_site_label_1
_geom_bond_atom_site_label_2
_geom_bond_distance
Mn N(1) 2.296(3)
Mn O(1) 2.314(3)
C(5) C(6) 1.502(4)
C(6) N(2) 1.268(3)
C(8) C(9) 1.498(5)
N(20) C(21) 1.157(4)
Mn N(2) 2.326(2)
Mn N(20) 2.209(3)
N(1) C(5) 1.337(3)
C(3) C(4) 1.375(4)
C(4) C(5) 1.388(4)
C(6) C(7) 1.507(5)
N(2) C(8) 1.477(4)
C(9) O(1) 1.419(5)
C(21) S(22) 1.622(3)
